data_7207602
loop_
_publ_author_name
'Aaker\"oy, Christer B.'
'Forbes, Safiyyah'
'Desper, John'

_publ_section_title
;
 The effect of water molecules in stabilizing co-crystals of active
 pharmaceutical ingredients
;
_journal_issue 7
_journal_name_full CrystEngComm
_journal_page_first 2435
_journal_paper_doi 10.1039/c2ce06506a
_journal_volume 14
_journal_year 2012
_chemical_formula_moiety
;
(C12 H10 N4 O) (C7 H5 N O4) (H2 O)
;
_chemical_formula_sum 'C19 H17 N5 O6'
_chemical_formula_weight 411.38
_chemical_name_systematic
;
SF229 (3-pyridyl)-CONH-N=CH-(2-pyridyl), 4-nitrobenzoic acid hydrate
;
_space_group_IT_number 2
_symmetry_cell_setting triclinic
_symmetry_space_group_name_Hall '-P 1'
_symmetry_space_group_name_H-M 'P -1'
_atom_sites_solution_hydrogens geom
_atom_sites_solution_primary direct
_atom_sites_solution_secondary difmap
_audit_creation_method SHELXL-97
_cell_angle_alpha 81.922(11)
_cell_angle_beta 84.772(14)
_cell_angle_gamma 80.711(16)
_cell_formula_units_Z 2
_cell_length_a 6.5983(13)
_cell_length_b 7.2343(14)
_cell_length_c 19.755(4)
_cell_measurement_reflns_used 844
_cell_measurement_temperature 173(2)
_cell_measurement_theta_max 27.20
_cell_measurement_theta_min 2.85
_cell_volume 919.1(3)
_computing_cell_refinement 'Bruker XSCANS'
_computing_data_collection 'Bruker XSCANS'
_computing_data_reduction 'Bruker SHELXTL'
_computing_molecular_graphics 'Bruker SHELXTL'
_computing_publication_material 'Bruker SHELXTL'
_computing_structure_refinement 'SHELXL-97 (Sheldrick, 1997)'
_computing_structure_solution 'SHELXS-97 (Sheldrick, 1990)'
_diffrn_ambient_temperature 173(2)
_diffrn_measured_fraction_theta_full 0.939
_diffrn_measured_fraction_theta_max 0.939
_diffrn_measurement_device_type 'CCD area detector'
_diffrn_measurement_method 'phi and omega scans'
_diffrn_radiation_monochromator graphite
_diffrn_radiation_source 'fine-focus sealed tube'
_diffrn_radiation_type MoK\a
_diffrn_radiation_wavelength 0.71073
_diffrn_reflns_av_R_equivalents 0.0969
_diffrn_reflns_av_sigmaI/netI 0.1119
_diffrn_reflns_limit_h_max 8
_diffrn_reflns_limit_h_min -8
_diffrn_reflns_limit_k_max 8
_diffrn_reflns_limit_k_min -9
_diffrn_reflns_limit_l_max 25
_diffrn_reflns_limit_l_min -25
_diffrn_reflns_number 6545
_diffrn_reflns_theta_full 27.45
_diffrn_reflns_theta_max 27.45
_diffrn_reflns_theta_min 1.04
_exptl_absorpt_coefficient_mu 0.114
_exptl_absorpt_correction_type none
_exptl_crystal_colour colorless
_exptl_crystal_density_diffrn 1.486
_exptl_crystal_density_method 'not measured'
_exptl_crystal_description prism
_exptl_crystal_F_000 428
_exptl_crystal_size_max 0.40
_exptl_crystal_size_mid 0.40
_exptl_crystal_size_min 0.20
_refine_diff_density_max 0.784
_refine_diff_density_min -0.291
_refine_diff_density_rms 0.120
_refine_ls_extinction_method none
_refine_ls_goodness_of_fit_ref 0.924
_refine_ls_hydrogen_treatment mixed
_refine_ls_matrix_type full
_refine_ls_number_parameters 306
_refine_ls_number_reflns 3966
_refine_ls_number_restraints 19
_refine_ls_restrained_S_all 0.923
_refine_ls_R_factor_all 0.1363
_refine_ls_R_factor_gt 0.0866
_refine_ls_shift/su_max 0.001
_refine_ls_shift/su_mean 0.000
_refine_ls_structure_factor_coef Fsqd
_refine_ls_weighting_details 'calc w=1/[\s^2^(Fo^2^)+(0.1500P)^2^+0.0000P] where P=(Fo^2^+2Fc^2^)/3'
_refine_ls_weighting_scheme calc
_refine_ls_wR_factor_gt 0.2181
_refine_ls_wR_factor_ref 0.2475
_reflns_number_gt 2090
_reflns_number_total 3966
_reflns_threshold_expression >2sigma(I)
_cod_data_source_file c2ce06506a.txt
_cod_data_source_block sf0604m(2J)
_cod_depositor_comments
;
The following automatic conversions were performed:

'_symmetry_cell_setting' value 'Triclinic' changed to 'triclinic'
according to /home/saulius/struct/CIF-dictionaries/cif_core.dic
dictionary named 'cif_core.dic' version 2.4.1 from 2010-06-29.

Automatic conversion script
Id: cif_fix_values 1715 2011-07-08 13:25:40Z adriana 
;
_cod_original_sg_symbol_H-M P-1
_cod_database_code 7207602

loop_
_symmetry_equiv_pos_as_xyz
'x, y, z'
'-x, -y, -z'

loop_
_atom_site_label
_atom_site_type_symbol
_atom_site_fract_x
_atom_site_fract_y
_atom_site_fract_z
_atom_site_U_iso_or_equiv
_atom_site_adp_type
_atom_site_occupancy
_atom_site_symmetry_multiplicity
_atom_site_calc_flag
_atom_site_refinement_flags
_atom_site_disorder_assembly
_atom_site_disorder_group
O1S O 0.9826(3) 0.2033(4) 0.49819(11) 0.0433(7) Uani 1 1 d D . .
H1A H 0.868(2) 0.223(5) 0.5148(17) 0.052 Uiso 1 1 d D . .
H1B H 1.039(6) 0.102(3) 0.511(3) 0.052 Uiso 0.50 1 d PD . .
H1C H 1.043(5) 0.286(5) 0.503(3) 0.052 Uiso 0.50 1 d PD . .
N11 N 0.0101(4) 0.4752(4) 0.74502(13) 0.0362(7) Uani 1 1 d . . .
C12 C -0.0489(5) 0.4616(5) 0.68393(17) 0.0385(8) Uani 1 1 d . . .
H12 H -0.1919 0.4860 0.6772 0.046 Uiso 1 1 calc R . .
C13 C 0.0863(5) 0.4138(5) 0.62961(17) 0.0368(8) Uani 1 1 d . . .
H13 H 0.0376 0.4091 0.5862 0.044 Uiso 1 1 calc R . .
C14 C 0.2948(4) 0.3726(5) 0.63955(16) 0.0302(7) Uani 1 1 d . . .
C15 C 0.3568(4) 0.3856(5) 0.70276(16) 0.0348(8) Uani 1 1 d . . .
H15 H 0.4987 0.3593 0.7112 0.042 Uiso 1 1 calc R . .
C16 C 0.2109(5) 0.4374(5) 0.75429(16) 0.0360(8) Uani 1 1 d . . .
H16 H 0.2556 0.4464 0.7979 0.043 Uiso 1 1 calc R . .
C17 C 0.4560(4) 0.3197(4) 0.58389(15) 0.0295(7) Uani 1 1 d . . .
N17 N 0.3869(3) 0.2762(4) 0.52730(12) 0.0301(6) Uani 1 1 d . A .
H17 H 0.2548 0.2755 0.5243 0.036 Uiso 1 1 calc R . .
O17 O 0.6389(3) 0.3169(4) 0.59131(11) 0.0404(6) Uani 1 1 d . . .
N21A N 0.792(3) 0.146(3) 0.3711(8) 0.032(2) Uani 0.32(3) 1 d PD A 1
C22A C 0.587(3) 0.14(3) 0.363(4) 0.031(7) Uani 0.32(3) 1 d PD A 1
C23A C 0.512(3) 0.119(9) 0.3025(15) 0.042(3) Uani 0.32(3) 1 d PD A 1
H23A H 0.3684 0.1315 0.2971 0.050 Uiso 0.32(3) 1 calc PR A 1
C24A C 0.6571(17) 0.076(2) 0.2502(7) 0.0369(19) Uani 0.32(3) 1 d PD A 1
H24A H 0.6122 0.0572 0.2077 0.044 Uiso 0.32(3) 1 calc PR A 1
C25A C 0.8609(18) 0.0600(15) 0.2571(5) 0.0354(18) Uani 0.32(3) 1 d PD A 1
H25A H 0.9571 0.0268 0.2204 0.042 Uiso 0.32(3) 1 calc PR A 1
C26A C 0.9287(15) 0.0921(18) 0.3180(6) 0.0335(17) Uani 0.32(3) 1 d PD A 1
H26A H 1.0723 0.0767 0.3233 0.040 Uiso 0.32(3) 1 calc PR A 1
C27A C 0.4546(4) 0.1965(5) 0.42120(16) 0.0329(7) Uani 0.32(3) 1 d P A 1
H27A H 0.3097 0.2058 0.4199 0.040 Uiso 0.32(3) 1 calc PR A 1
N21B N 0.471(2) 0.142(8) 0.3073(13) 0.042(3) Uani 0.39(4) 1 d P A 2
C22B C 0.589(3) 0.15(3) 0.360(3) 0.031(7) Uani 0.39(4) 1 d P A 2
C23B C 0.801(3) 0.106(3) 0.3576(8) 0.032(2) Uani 0.39(4) 1 d P A 2
H23B H 0.8775 0.1003 0.3966 0.039 Uiso 0.39(4) 1 calc PR A 2
C24B C 0.8927(15) 0.0676(16) 0.2941(5) 0.0335(17) Uani 0.39(4) 1 d P A 2
H24B H 1.0387 0.0434 0.2885 0.040 Uiso 0.39(4) 1 calc PR A 2
C25B C 0.7823(17) 0.0627(14) 0.2387(5) 0.0354(18) Uani 0.39(4) 1 d P A 2
H25B H 0.8503 0.0369 0.1958 0.042 Uiso 0.39(4) 1 calc PR A 2
C26B C 0.5724(14) 0.096(2) 0.2471(6) 0.0369(19) Uani 0.39(4) 1 d P A 2
H26B H 0.4945 0.0866 0.2099 0.044 Uiso 0.39(4) 1 calc PR A 2
C27B C 0.4546(4) 0.1965(5) 0.42120(16) 0.0329(7) Uani 0.39(4) 1 d P A 2
H27B H 0.3106 0.1967 0.4211 0.040 Uiso 0.39(4) 1 calc PR A 2
N21C N 0.801(3) 0.106(3) 0.3576(8) 0.032(2) Uani 0.13(3) 1 d PD A 3
C22C C 0.589(3) 0.15(3) 0.360(3) 0.031(7) Uani 0.13(3) 1 d PD A 3
C23C C 0.471(2) 0.142(8) 0.3073(13) 0.042(3) Uani 0.13(3) 1 d PD A 3
H23C H 0.3248 0.1646 0.3126 0.050 Uiso 0.13(3) 1 calc PR A 3
C24C C 0.5724(14) 0.096(2) 0.2471(6) 0.0369(19) Uani 0.13(3) 1 d PD A 3
H24C H 0.4945 0.0866 0.2099 0.044 Uiso 0.13(3) 1 calc PR A 3
C25C C 0.7823(17) 0.0627(14) 0.2387(5) 0.0354(18) Uani 0.13(3) 1 d PD A 3
H25C H 0.8503 0.0369 0.1958 0.042 Uiso 0.13(3) 1 calc PR A 3
C26C C 0.8927(15) 0.0676(16) 0.2941(5) 0.0335(17) Uani 0.13(3) 1 d PD A 3
H26C H 1.0387 0.0434 0.2885 0.040 Uiso 0.13(3) 1 calc PR A 3
C27C C 0.4546(4) 0.1965(5) 0.42120(16) 0.0329(7) Uani 0.13(3) 1 d P A 3
H27C H 0.3106 0.1967 0.4211 0.040 Uiso 0.13(3) 1 calc PR A 3
N21D N 0.512(3) 0.119(9) 0.3025(15) 0.042(3) Uani 0.16(3) 1 d P A 4
C22D C 0.587(3) 0.14(3) 0.363(4) 0.031(7) Uani 0.16(3) 1 d P A 4
C23D C 0.792(3) 0.146(3) 0.3711(8) 0.032(2) Uani 0.16(3) 1 d P A 4
H23D H 0.8357 0.1839 0.4109 0.039 Uiso 0.16(3) 1 calc PR A 4
C24D C 0.9287(15) 0.0921(18) 0.3180(6) 0.0335(17) Uani 0.16(3) 1 d P A 4
H24D H 1.0723 0.0767 0.3233 0.040 Uiso 0.16(3) 1 calc PR A 4
C25D C 0.8609(18) 0.0600(15) 0.2571(5) 0.0354(18) Uani 0.16(3) 1 d P A 4
H25D H 0.9571 0.0268 0.2204 0.042 Uiso 0.16(3) 1 calc PR A 4
C26D C 0.6571(17) 0.076(2) 0.2502(7) 0.0369(19) Uani 0.16(3) 1 d P A 4
H26D H 0.6122 0.0572 0.2077 0.044 Uiso 0.16(3) 1 calc PR A 4
C27D C 0.4546(4) 0.1965(5) 0.42120(16) 0.0329(7) Uani 0.16(3) 1 d P A 4
H27D H 0.3097 0.2058 0.4199 0.040 Uiso 0.16(3) 1 calc PR A 4
N27 N 0.5277(4) 0.2327(4) 0.47418(13) 0.0310(6) Uani 1 1 d . . .
C31 C -0.3466(4) 0.6870(4) 0.94775(15) 0.0279(7) Uani 1 1 d . . .
C37 C -0.1922(4) 0.6247(5) 0.89269(16) 0.0323(7) Uani 1 1 d . . .
O31 O -0.2710(3) 0.5765(4) 0.84101(12) 0.0405(6) Uani 1 1 d . . .
H31 H -0.164(7) 0.549(7) 0.808(2) 0.092(16) Uiso 1 1 d . . .
O32 O -0.0089(3) 0.6179(4) 0.89708(12) 0.0500(7) Uani 1 1 d . . .
C32 C -0.2795(4) 0.7134(5) 1.00933(16) 0.0333(8) Uani 1 1 d . . .
H32 H -0.1362 0.6900 1.0157 0.040 Uiso 1 1 calc R . .
C33 C -0.4155(4) 0.7728(5) 1.06155(15) 0.0307(7) Uani 1 1 d . . .
H33 H -0.3690 0.7914 1.1039 0.037 Uiso 1 1 calc R . .
C34 C -0.6234(4) 0.8047(4) 1.05022(15) 0.0295(7) Uani 1 1 d . . .
N34 N -0.7707(4) 0.8644(4) 1.10629(13) 0.0356(7) Uani 1 1 d . . .
O33 O -0.7053(4) 0.8909(4) 1.15867(12) 0.0520(7) Uani 1 1 d . . .
O34 O -0.9549(3) 0.8839(4) 1.09722(13) 0.0537(8) Uani 1 1 d . . .
C35 C -0.6960(4) 0.7808(5) 0.98963(16) 0.0320(7) Uani 1 1 d . . .
H35 H -0.8394 0.8057 0.9834 0.038 Uiso 1 1 calc R . .
C36 C -0.5571(4) 0.7199(4) 0.93787(15) 0.0300(7) Uani 1 1 d . . .
H36 H -0.6043 0.7005 0.8958 0.036 Uiso 1 1 calc R . .

loop_
_atom_site_aniso_label
_atom_site_aniso_U_11
_atom_site_aniso_U_22
_atom_site_aniso_U_33
_atom_site_aniso_U_23
_atom_site_aniso_U_13
_atom_site_aniso_U_12
O1S 0.0264(11) 0.0637(18) 0.0390(14) -0.0100(13) 0.0061(10) -0.0061(11)
N11 0.0357(14) 0.0443(17) 0.0301(15) -0.0100(13) 0.0074(11) -0.0114(12)
C12 0.0285(15) 0.047(2) 0.042(2) -0.0177(17) 0.0033(14) -0.0062(14)
C13 0.0273(14) 0.052(2) 0.0345(18) -0.0159(16) -0.0001(13) -0.0066(14)
C14 0.0302(15) 0.0334(18) 0.0283(16) -0.0063(14) 0.0032(12) -0.0094(13)
C15 0.0268(14) 0.046(2) 0.0326(18) -0.0021(15) -0.0013(13) -0.0097(13)
C16 0.0386(16) 0.045(2) 0.0247(16) -0.0034(15) -0.0004(13) -0.0101(15)
C17 0.0240(14) 0.0362(19) 0.0290(17) -0.0041(14) 0.0011(12) -0.0078(12)
N17 0.0230(11) 0.0401(16) 0.0276(14) -0.0074(12) 0.0044(10) -0.0070(11)
O17 0.0244(10) 0.0620(17) 0.0386(13) -0.0182(12) 0.0012(9) -0.0099(10)
N21A 0.030(2) 0.026(7) 0.037(5) -0.014(3) 0.018(3) 0.004(4)
C22A 0.0328(16) 0.033(18) 0.027(5) -0.003(9) 0.0058(14) -0.007(2)
C23A 0.058(6) 0.046(11) 0.024(3) -0.011(3) 0.004(4) -0.014(9)
C24A 0.044(6) 0.045(4) 0.025(2) -0.007(2) -0.003(5) -0.012(6)
C25A 0.052(6) 0.046(3) 0.012(4) -0.012(3) 0.003(3) -0.014(4)
C26A 0.030(4) 0.048(4) 0.026(6) -0.013(4) 0.001(3) -0.010(3)
C27A 0.0306(15) 0.0385(19) 0.0293(17) -0.0031(14) 0.0029(13) -0.0077(13)
N21B 0.058(6) 0.046(11) 0.024(3) -0.011(3) 0.004(4) -0.014(9)
C22B 0.0328(16) 0.033(18) 0.027(5) -0.003(9) 0.0058(14) -0.007(2)
C23B 0.030(2) 0.026(7) 0.037(5) -0.014(3) 0.018(3) 0.004(4)
C24B 0.030(4) 0.048(4) 0.026(6) -0.013(4) 0.001(3) -0.010(3)
C25B 0.052(6) 0.046(3) 0.012(4) -0.012(3) 0.003(3) -0.014(4)
C26B 0.044(6) 0.045(4) 0.025(2) -0.007(2) -0.003(5) -0.012(6)
C27B 0.0306(15) 0.0385(19) 0.0293(17) -0.0031(14) 0.0029(13) -0.0077(13)
N21C 0.030(2) 0.026(7) 0.037(5) -0.014(3) 0.018(3) 0.004(4)
C22C 0.0328(16) 0.033(18) 0.027(5) -0.003(9) 0.0058(14) -0.007(2)
C23C 0.058(6) 0.046(11) 0.024(3) -0.011(3) 0.004(4) -0.014(9)
C24C 0.044(6) 0.045(4) 0.025(2) -0.007(2) -0.003(5) -0.012(6)
C25C 0.052(6) 0.046(3) 0.012(4) -0.012(3) 0.003(3) -0.014(4)
C26C 0.030(4) 0.048(4) 0.026(6) -0.013(4) 0.001(3) -0.010(3)
C27C 0.0306(15) 0.0385(19) 0.0293(17) -0.0031(14) 0.0029(13) -0.0077(13)
N21D 0.058(6) 0.046(11) 0.024(3) -0.011(3) 0.004(4) -0.014(9)
C22D 0.0328(16) 0.033(18) 0.027(5) -0.003(9) 0.0058(14) -0.007(2)
C23D 0.030(2) 0.026(7) 0.037(5) -0.014(3) 0.018(3) 0.004(4)
C24D 0.030(4) 0.048(4) 0.026(6) -0.013(4) 0.001(3) -0.010(3)
C25D 0.052(6) 0.046(3) 0.012(4) -0.012(3) 0.003(3) -0.014(4)
C26D 0.044(6) 0.045(4) 0.025(2) -0.007(2) -0.003(5) -0.012(6)
C27D 0.0306(15) 0.0385(19) 0.0293(17) -0.0031(14) 0.0029(13) -0.0077(13)
N27 0.0272(12) 0.0391(16) 0.0264(14) -0.0062(12) 0.0047(10) -0.0063(11)
C31 0.0260(14) 0.0302(17) 0.0285(16) -0.0028(13) 0.0030(12) -0.0102(12)
C37 0.0307(15) 0.0381(19) 0.0276(17) -0.0030(14) -0.0013(13) -0.0052(13)
O31 0.0320(11) 0.0624(17) 0.0304(13) -0.0179(12) 0.0068(10) -0.0112(11)
O32 0.0255(11) 0.082(2) 0.0427(15) -0.0167(13) 0.0011(10) -0.0043(12)
C32 0.0248(14) 0.045(2) 0.0299(17) -0.0027(15) -0.0025(12) -0.0071(13)
C33 0.0324(15) 0.0392(19) 0.0228(16) -0.0031(14) -0.0051(12) -0.0110(13)
C34 0.0281(14) 0.0335(18) 0.0270(16) -0.0066(13) 0.0056(12) -0.0072(12)
N34 0.0378(14) 0.0433(18) 0.0279(15) -0.0110(13) 0.0052(11) -0.0114(12)
O33 0.0503(14) 0.084(2) 0.0283(13) -0.0254(13) 0.0040(11) -0.0193(14)
O34 0.0285(12) 0.087(2) 0.0472(15) -0.0257(14) 0.0053(10) -0.0024(12)
C35 0.0250(14) 0.0396(19) 0.0325(17) -0.0048(14) -0.0027(12) -0.0075(13)
C36 0.0321(15) 0.0369(19) 0.0225(16) -0.0043(14) -0.0012(12) -0.0094(13)

loop_
_atom_type_symbol
_atom_type_description
_atom_type_scat_dispersion_real
_atom_type_scat_dispersion_imag
_atom_type_scat_source
C C 0.0033 0.0016 'International Tables Vol C Tables 4.2.6.8 and 6.1.1.4'
H H 0.0000 0.0000 'International Tables Vol C Tables 4.2.6.8 and 6.1.1.4'
N N 0.0061 0.0033 'International Tables Vol C Tables 4.2.6.8 and 6.1.1.4'
O O 0.0106 0.0060 'International Tables Vol C Tables 4.2.6.8 and 6.1.1.4'

loop_
_geom_angle_atom_site_label_1
_geom_angle_atom_site_label_2
_geom_angle_atom_site_label_3
_geom_angle
H1A O1S H1B 112(2)
H1A O1S H1C 110(2)
H1B O1S H1C 115(2)
C12 N11 C16 117.8(3)
N11 C12 C13 123.4(3)
N11 C12 H12 118.3
C13 C12 H12 118.3
C12 C13 C14 118.7(3)
C12 C13 H13 120.7
C14 C13 H13 120.7
C15 C14 C13 118.2(3)
C15 C14 C17 118.6(3)
C13 C14 C17 123.2(3)
C14 C15 C16 119.4(3)
C14 C15 H15 120.3
C16 C15 H15 120.3
N11 C16 C15 122.5(3)
N11 C16 H16 118.7
C15 C16 H16 118.7
O17 C17 N17 123.2(3)
O17 C17 C14 120.7(3)
N17 C17 C14 116.1(2)
C17 N17 N27 118.2(2)
C17 N17 H17 120.9
N27 N17 H17 120.9
C26A N21A C22A 115.6(15)
C23A C22A N21A 125(2)
C23A C22A C27A 122.7(16)
N21A C22A C27A 112(3)
C22A C23A C24A 115.9(14)
C22A C23A H23A 122.1
C24A C23A H23A 122.1
C25A C24A C23A 122.5(11)
C25A C24A H24A 118.8
C23A C24A H24A 118.8
C24A C25A C26A 119.5(9)
C24A C25A H25A 120.3
C26A C25A H25A 120.3
N21A C26A C25A 121.3(10)
N21A C26A H26A 119.4
C25A C26A H26A 119.4
N27 C27A C22A 121.5(12)
N27 C27A H27A 119.3
C22A C27A H27A 119.3
C26B N21B C22B 117.1(12)
N21B C22B C23B 125(2)
C22B C23B C24B 114.3(14)
C22B C23B H23B 122.8
C24B C23B H23B 122.8
C25B C24B C23B 123.2(10)
C25B C24B H24B 118.4
C23B C24B H24B 118.4
C26B C25B C24B 118.2(8)
C26B C25B H25B 120.9
C24B C25B H25B 120.9
C25B C26B N21B 122.1(10)
C25B C26B H26B 118.9
N21B C26B H26B 118.9
C27A N27 N17 115.9(2)
C32 C31 C36 119.8(3)
C32 C31 C37 119.0(3)
C36 C31 C37 121.1(3)
O32 C37 O31 123.9(3)
O32 C37 C31 121.9(3)
O31 C37 C31 114.2(3)
C37 O31 H31 108(3)
C33 C32 C31 121.3(3)
C33 C32 H32 119.3
C31 C32 H32 119.3
C32 C33 C34 117.5(3)
C32 C33 H33 121.2
C34 C33 H33 121.2
C35 C34 C33 122.9(3)
C35 C34 N34 119.2(3)
C33 C34 N34 118.0(3)
O33 N34 O34 123.4(3)
O33 N34 C34 118.8(3)
O34 N34 C34 117.8(3)
C34 C35 C36 118.8(3)
C34 C35 H35 120.6
C36 C35 H35 120.6
C35 C36 C31 119.6(3)
C35 C36 H36 120.2
C31 C36 H36 120.2

loop_
_geom_bond_atom_site_label_1
_geom_bond_atom_site_label_2
_geom_bond_distance
O1S H1A 0.796(10)
O1S H1B 0.786(10)
O1S H1C 0.792(10)
N11 C12 1.323(4)
N11 C16 1.333(4)
C12 C13 1.377(4)
C12 H12 0.9500
C13 C14 1.386(4)
C13 H13 0.9500
C14 C15 1.369(4)
C14 C17 1.504(4)
C15 C16 1.384(4)
C15 H15 0.9500
C16 H16 0.9500
C17 O17 1.225(3)
C17 N17 1.340(4)
N17 N27 1.373(3)
N17 H17 0.8800
N21A C26A 1.376(11)
N21A C22A 1.39(3)
C22A C23A 1.369(11)
C22A C27A 1.45(2)
C23A C24A 1.377(12)
C23A H23A 0.9500
C24A C25A 1.348(10)
C24A H24A 0.9500
C25A C26A 1.383(9)
C25A H25A 0.9500
C26A H26A 0.9500
C27A N27 1.267(4)
C27A H27A 0.9500
N21B C26B 1.366(11)
N21B C22B 1.368(10)
C22B C23B 1.39(3)
C23B C24B 1.388(11)
C23B H23B 0.9500
C24B C25B 1.376(9)
C24B H24B 0.9500
C25B C26B 1.366(9)
C25B H25B 0.9500
C26B H26B 0.9500
C31 C32 1.380(4)
C31 C36 1.398(4)
C31 C37 1.487(4)
C37 O32 1.213(4)
C37 O31 1.300(4)
O31 H31 0.94(5)
C32 C33 1.373(4)
C32 H32 0.9500
C33 C34 1.387(4)
C33 H33 0.9500
C34 C35 1.372(4)
C34 N34 1.470(4)
N34 O33 1.207(3)
N34 O34 1.228(3)
C35 C36 1.380(4)
C35 H35 0.9500
C36 H36 0.9500

loop_
_geom_hbond_atom_site_label_D
_geom_hbond_atom_site_label_H
_geom_hbond_atom_site_label_A
_geom_hbond_distance_DH
_geom_hbond_distance_HA
_geom_hbond_distance_DA
_geom_hbond_angle_DHA
_geom_hbond_site_symmetry_A
O1S H1A O17 0.796(10) 2.138(18) 2.875(3) 154(3) .
O1S H1B O1S 0.786(10) 2.27(4) 2.904(6) 139(5) 2_756
O31 H31 N11 0.94(5) 1.69(5) 2.624(3) 172(4) .

loop_
_geom_torsion_atom_site_label_1
_geom_torsion_atom_site_label_2
_geom_torsion_atom_site_label_3
_geom_torsion_atom_site_label_4
_geom_torsion
C16 N11 C12 C13 -1.2(5)
N11 C12 C13 C14 1.8(5)
C12 C13 C14 C15 -1.4(5)
C12 C13 C14 C17 -179.7(3)
C13 C14 C15 C16 0.5(5)
C17 C14 C15 C16 178.8(3)
C12 N11 C16 C15 0.1(5)
C14 C15 C16 N11 0.2(5)
C15 C14 C17 O17 -11.1(5)
C13 C14 C17 O17 167.2(3)
C15 C14 C17 N17 168.5(3)
C13 C14 C17 N17 -13.2(5)
O17 C17 N17 N27 -2.4(5)
C14 C17 N17 N27 178.0(3)
C26A N21A C22A C23A -11(22)
C26A N21A C22A C27A 179(9)
N21A C22A C23A C24A 8(22)
C27A C22A C23A C24A 177(12)
C22A C23A C24A C25A -1(12)
C23A C24A C25A C26A -2(4)
C22A N21A C26A C25A 8(10)
C24A C25A C26A N21A -2(2)
C23A C22A C27A N27 -174(11)
N21A C22A C27A N27 -4(18)
C26B N21B C22B C23B -6(21)
N21B C22B C23B C24B 8(20)
C22B C23B C24B C25B -5(9)
C23B C24B C25B C26B -1(2)
C24B C25B C26B N21B 3(3)
C22B N21B C26B C25B 0(11)
C22A C27A N27 N17 -178(10)
C17 N17 N27 C27A -178.5(3)
C32 C31 C37 O32 -8.9(5)
C36 C31 C37 O32 170.7(3)
C32 C31 C37 O31 170.1(3)
C36 C31 C37 O31 -10.2(5)
C36 C31 C32 C33 -0.4(5)
C37 C31 C32 C33 179.3(3)
C31 C32 C33 C34 0.3(5)
C32 C33 C34 C35 -0.5(5)
C32 C33 C34 N34 178.7(3)
C35 C34 N34 O33 -177.7(3)
C33 C34 N34 O33 3.1(5)
C35 C34 N34 O34 2.6(5)
C33 C34 N34 O34 -176.7(3)
C33 C34 C35 C36 0.9(5)
N34 C34 C35 C36 -178.3(3)
C34 C35 C36 C31 -1.0(5)
C32 C31 C36 C35 0.8(5)
C37 C31 C36 C35 -178.9(3)
